data_4319920
loop_
_publ_author_name
'Eugenio Sim\'on-Manso'
'Mauricio Valderrama'
'Daphne Boys'

_publ_section_title
;
 Synthesis and Single-crystal Characterization of the Square Planar
 Complex [Ni{(SPPh2)2N-S,S'}2].2THF
;
_journal_name_full 'Inorganic Chemistry'
_journal_page_first 3647
_journal_page_last 3649
_journal_paper_doi 10.1021/ic001184l
_journal_volume 40
_journal_year 2001
_chemical_formula_sum 'C56 H56 N2 Ni O2 P4 S4'
_chemical_formula_weight 1099.86
_chemical_name_systematic
;
 Bis(dithioimidodiphosphinate)nickel(II) ditetrahydrophuran
;
_space_group_IT_number 2
_symmetry_cell_setting triclinic
_symmetry_space_group_name_Hall '-P 1'
_symmetry_space_group_name_H-M 'P -1'
_atom_sites_solution_hydrogens geom
_atom_sites_solution_primary direct
_atom_sites_solution_secondary difmap
_audit_creation_method SHELXL
_cell_angle_alpha 113.600(10)
_cell_angle_beta 90.660(10)
_cell_angle_gamma 99.98(2)
_cell_formula_units_Z 1
_cell_length_a 9.6860(10)
_cell_length_b 11.588(2)
_cell_length_c 13.564(2)
_cell_measurement_reflns_used 58
_cell_measurement_temperature 293(2)
_cell_measurement_theta_max 15
_cell_measurement_theta_min 7.5
_cell_volume 1368.5(4)
_computing_structure_refinement 'SHELXL-93 (Sheldrick, 1993)'
_computing_structure_solution 'SHELXS-86 (Sheldrick, 1990)'
_diffrn_ambient_temperature 293(2)
_diffrn_measurement_device_type 'Siemens R3m/V 4-circle diffractometer'
_diffrn_measurement_method '\q/2\q scans'
_diffrn_radiation_monochromator graphite
_diffrn_radiation_source 'fine-focus sealed tube'
_diffrn_radiation_type MoK\a
_diffrn_radiation_wavelength 0.71073
_diffrn_reflns_av_R_equivalents 0.0142
_diffrn_reflns_av_sigmaI/netI 0.0301
_diffrn_reflns_limit_h_max 12
_diffrn_reflns_limit_h_min 0
_diffrn_reflns_limit_k_max 14
_diffrn_reflns_limit_k_min -15
_diffrn_reflns_limit_l_max 17
_diffrn_reflns_limit_l_min -17
_diffrn_reflns_number 6698
_diffrn_reflns_theta_max 27.56
_diffrn_reflns_theta_min 1.64
_diffrn_standards_decay_% none
_diffrn_standards_interval_count 'every 98 reflections'
_diffrn_standards_number 2
_exptl_absorpt_coefficient_mu 0.667
_exptl_absorpt_correction_T_max 0.864
_exptl_absorpt_correction_T_min 0.671
_exptl_absorpt_correction_type psi-scan
_exptl_crystal_colour black
_exptl_crystal_density_diffrn 1.335
_exptl_crystal_density_meas ?
_exptl_crystal_description brick
_exptl_crystal_F_000 574
_exptl_crystal_size_max 0.56
_exptl_crystal_size_mid 0.40
_exptl_crystal_size_min 0.22
_refine_diff_density_max 0.430
_refine_diff_density_min -0.434
_refine_diff_density_rms 0.066
_refine_ls_extinction_method none
_refine_ls_goodness_of_fit_all 1.058
_refine_ls_goodness_of_fit_ref 1.138
_refine_ls_hydrogen_treatment constr
_refine_ls_matrix_type full
_refine_ls_number_parameters 313
_refine_ls_number_reflns 6323
_refine_ls_number_restraints 0
_refine_ls_restrained_S_all 1.058
_refine_ls_R_factor_all 0.0596
_refine_ls_R_factor_gt 0.0451
_refine_ls_shift/su_max -0.006
_refine_ls_shift/su_mean 0.000
_refine_ls_structure_factor_coef Fsqd
_refine_ls_weighting_details 'w=1/[\s^2^(Fo^2^)+(0.0788P)^2^+0.2607P] where P=(Fo^2^+2Fc^2^)/3'
_refine_ls_weighting_scheme calc
_refine_ls_wR_factor_all 0.1310
_refine_ls_wR_factor_ref 0.1237
_reflns_number_gt 4932
_reflns_number_total 6323
_reflns_threshold_expression >2sigma(I)
_cod_data_source_file ic001184l.cif
_cod_data_source_block eug
_cod_depositor_comments
;
The following automatic conversions were performed:

'_symmetry_cell_setting' value 'Triclinic' changed to 'triclinic'
according to the built-in table from CIF Core dictionary named
'cif_core.dic' version 2.4.1 from 2010-06-29.

Automatic conversion script
Id: cif_fix_values 1646 2011-03-28 12:23:43Z adriana 

The following automatic conversions were performed:

'_exptl_crystal_density_meas' value 'not measured' was changed to '?'
- the value is perceived as not measured.

Automatic conversion script
Id: cif_fix_values 3008 2015-01-20 13:52:24Z robertas 
;
_cod_original_cell_volume 1368.5(3)
_cod_database_code 4319920

loop_
_symmetry_equiv_pos_as_xyz
'x, y, z'
'-x, -y, -z'

loop_
_atom_site_aniso_label
_atom_site_aniso_U_11
_atom_site_aniso_U_22
_atom_site_aniso_U_33
_atom_site_aniso_U_23
_atom_site_aniso_U_13
_atom_site_aniso_U_12
Ni 0.0394(2) 0.0278(2) 0.0312(2) 0.0125(2) 0.0015(2) 0.0083(2)
P1 0.0474(4) 0.0341(3) 0.0323(3) 0.0160(2) 0.0054(3) 0.0114(3)
P2 0.0482(4) 0.0308(3) 0.0369(3) 0.0165(2) 0.0045(3) 0.0120(3)
S1 0.0578(4) 0.0328(3) 0.0350(3) 0.0157(2) 0.0062(3) 0.0098(3)
S2 0.0471(4) 0.0295(3) 0.0389(3) 0.0139(2) 0.0054(3) 0.0072(2)
N 0.0599(14) 0.0426(11) 0.0429(11) 0.0245(9) 0.0133(10) 0.0222(10)
C11 0.054(2) 0.0409(13) 0.0351(12) 0.0185(10) 0.0038(11) 0.0065(12)
C12 0.063(2) 0.078(2) 0.063(2) 0.043(2) 0.022(2) 0.029(2)
C13 0.076(3) 0.126(4) 0.089(3) 0.068(3) 0.041(2) 0.038(2)
C14 0.074(2) 0.098(3) 0.064(2) 0.052(2) 0.012(2) -0.001(2)
C15 0.113(3) 0.072(2) 0.068(2) 0.048(2) 0.022(2) 0.019(2)
C16 0.111(3) 0.062(2) 0.064(2) 0.043(2) 0.037(2) 0.040(2)
C21 0.048(2) 0.0377(13) 0.059(2) 0.0230(12) -0.0012(12) 0.0088(11)
C22 0.059(2) 0.065(2) 0.056(2) 0.0186(15) -0.0107(14) 0.013(2)
C23 0.081(3) 0.090(3) 0.073(2) 0.019(2) -0.028(2) 0.017(2)
C24 0.064(3) 0.085(3) 0.119(4) 0.042(3) -0.029(2) 0.003(2)
C25 0.047(2) 0.102(3) 0.140(4) 0.062(3) 0.002(2) 0.008(2)
C26 0.054(2) 0.084(2) 0.086(2) 0.044(2) 0.009(2) 0.013(2)
C31 0.054(2) 0.0432(13) 0.0397(12) 0.0219(11) -0.0002(11) 0.0049(12)
C32 0.053(2) 0.064(2) 0.054(2) 0.0235(14) 0.0006(13) 0.0121(15)
C33 0.053(2) 0.095(3) 0.083(2) 0.045(2) -0.003(2) 0.009(2)
C34 0.068(3) 0.092(3) 0.084(3) 0.042(2) -0.021(2) -0.013(2)
C35 0.093(3) 0.071(2) 0.064(2) 0.014(2) -0.019(2) -0.007(2)
C36 0.071(2) 0.056(2) 0.053(2) 0.0121(14) -0.004(2) 0.005(2)
C41 0.053(2) 0.0342(12) 0.0435(13) 0.0195(10) 0.0111(11) 0.0154(11)
C42 0.102(3) 0.0449(15) 0.053(2) 0.0280(13) 0.005(2) 0.020(2)
C43 0.130(3) 0.048(2) 0.073(2) 0.037(2) 0.017(2) 0.031(2)
C44 0.119(3) 0.0341(14) 0.080(2) 0.024(2) 0.030(2) 0.020(2)
C45 0.135(4) 0.038(2) 0.060(2) 0.0084(15) -0.005(2) 0.001(2)
C46 0.105(3) 0.0417(15) 0.050(2) 0.0185(13) -0.003(2) 0.007(2)
O 0.133(4) 0.335(9) 0.110(3) 0.090(4) -0.021(3) -0.024(5)
C1 0.127(6) 0.194(8) 0.127(5) 0.061(5) -0.016(4) 0.016(5)
C2 0.157(7) 0.259(11) 0.186(8) 0.140(8) -0.063(6) -0.023(7)
C3 0.196(10) 0.324(15) 0.209(10) 0.187(11) 0.008(8) -0.014(9)
C4 0.122(6) 0.353(15) 0.120(6) 0.070(8) -0.002(5) -0.058(7)

loop_
_atom_site_label
_atom_site_type_symbol
_atom_site_fract_x
_atom_site_fract_y
_atom_site_fract_z
_atom_site_U_iso_or_equiv
_atom_site_thermal_displace_type
_atom_site_occupancy
_atom_site_calc_flag
_atom_site_refinement_flags
_atom_site_disorder_group
Ni Ni 0.0000 0.5000 0.0000 0.03247(13) Uani 1 d S .
P1 P 0.07263(7) 0.35191(6) -0.27373(5) 0.0367(2) Uani 1 d . .
P2 P 0.11743(7) 0.22421(6) -0.14527(5) 0.0372(2) Uani 1 d . .
S1 S 0.07583(7) 0.52304(6) -0.14728(5) 0.0411(2) Uani 1 d . .
S2 S -0.05200(7) 0.28551(5) -0.06861(5) 0.0385(2) Uani 1 d . .
N N 0.1425(2) 0.2471(2) -0.2532(2) 0.0445(5) Uani 1 d . .
C11 C 0.1703(3) 0.3884(2) -0.3742(2) 0.0427(6) Uani 1 d . .
C12 C 0.2729(3) 0.3216(3) -0.4224(3) 0.0615(8) Uani 1 d . .
H12 H 0.2940(3) 0.2570(3) -0.4004(3) 0.074 Uiso 1 d R .
C13 C 0.3446(4) 0.3484(5) -0.5022(3) 0.0867(13) Uani 1 d . .
H13 H 0.4138(4) 0.3002(5) -0.5386(3) 0.104 Uiso 1 d R .
C14 C 0.3140(4) 0.4418(4) -0.5300(3) 0.0747(10) Uani 1 d . .
H14 H 0.3654(4) 0.4630(4) -0.5825(3) 0.090 Uiso 1 d R .
C15 C 0.2141(5) 0.5099(4) -0.4819(3) 0.0775(11) Uani 1 d . .
H15 H 0.1948(5) 0.5767(4) -0.5017(3) 0.093 Uiso 1 d R .
C16 C 0.1405(4) 0.4818(3) -0.4048(3) 0.0699(10) Uani 1 d . .
H16 H 0.0661(4) 0.5259(3) -0.3735(3) 0.084 Uiso 1 d R .
C21 C 0.2761(3) 0.2903(2) -0.0540(2) 0.0471(6) Uani 1 d . .
C22 C 0.2708(4) 0.3350(3) 0.0570(3) 0.0617(8) Uani 1 d . .
H22 H 0.1817(4) 0.3337(3) 0.0873(3) 0.074 Uiso 1 d R .
C23 C 0.3960(5) 0.3802(4) 0.1245(3) 0.0862(12) Uani 1 d . .
H23 H 0.3931(5) 0.4079(4) 0.2012(3) 0.103 Uiso 1 d R .
C24 C 0.5234(5) 0.3816(4) 0.0824(4) 0.0910(13) Uani 1 d . .
H24 H 0.6083(5) 0.4171(4) 0.1301(4) 0.109 Uiso 1 d R .
C25 C 0.5290(4) 0.3379(5) -0.0273(5) 0.0929(13) Uani 1 d . .
H25 H 0.6198(4) 0.3395(5) -0.0550(5) 0.111 Uiso 1 d R .
C26 C 0.4062(4) 0.2918(4) -0.0966(3) 0.0717(9) Uani 1 d . .
H26 H 0.4117(4) 0.2623(4) -0.1732(3) 0.086 Uiso 1 d R .
C31 C -0.1052(3) 0.2831(2) -0.3380(2) 0.0446(6) Uani 1 d . .
C32 C -0.2200(3) 0.3388(3) -0.2977(2) 0.0573(7) Uani 1 d . .
H32 H -0.2067(3) 0.4148(3) -0.2316(2) 0.069 Uiso 1 d R .
C33 C -0.3539(4) 0.2815(4) -0.3505(3) 0.0753(10) Uani 1 d . .
H33 H -0.4318(4) 0.3225(4) -0.3232(3) 0.090 Uiso 1 d R .
C34 C -0.3739(5) 0.1730(4) -0.4416(3) 0.0835(12) Uani 1 d . .
H34 H -0.4669(5) 0.1343(4) -0.4772(3) 0.100 Uiso 1 d R .
C35 C -0.2611(5) 0.1158(4) -0.4829(3) 0.0838(12) Uani 1 d . .
H35 H -0.2762(5) 0.0387(4) -0.5481(3) 0.101 Uiso 1 d R .
C36 C -0.1266(4) 0.1707(3) -0.4313(2) 0.0645(8) Uani 1 d . .
H36 H -0.0483(4) 0.1304(3) -0.4589(2) 0.077 Uiso 1 d R .
C41 C 0.0833(3) 0.0532(2) -0.1820(2) 0.0416(6) Uani 1 d . .
C42 C 0.1088(4) 0.0049(3) -0.1069(3) 0.0635(9) Uani 1 d . .
H42 H 0.1507(4) 0.0617(3) -0.0356(3) 0.076 Uiso 1 d R .
C43 C 0.0727(5) -0.1264(3) -0.1347(3) 0.0775(11) Uani 1 d . .
H43 H 0.0936(5) -0.1605(3) -0.0837(3) 0.093 Uiso 1 d R .
C44 C 0.0122(5) -0.2067(3) -0.2345(3) 0.0765(11) Uani 1 d . .
H44 H -0.0157(5) -0.2968(3) -0.2519(3) 0.092 Uiso 1 d R .
C45 C -0.0106(5) -0.1609(3) -0.3097(3) 0.0840(12) Uani 1 d . .
H45 H -0.0531(5) -0.2187(3) -0.3806(3) 0.101 Uiso 1 d R .
C46 C 0.0239(4) -0.0298(3) -0.2835(2) 0.0666(9) Uani 1 d . .
H46 H 0.0085(4) 0.0034(3) -0.3363(2) 0.080 Uiso 1 d R .
O O 0.4771(6) 0.0632(7) 0.3107(4) 0.202(3) Uani 1 d . .
C1 C 0.3574(8) 0.0017(8) 0.2512(6) 0.153(3) Uani 1 d . .
H1A H 0.2776(8) 0.0259(8) 0.2902(6) 0.184 Uiso 1 d R .
H1B H 0.3520(8) -0.0890(8) 0.2279(6) 0.184 Uiso 1 d R .
C2 C 0.3635(9) 0.0299(10) 0.1555(7) 0.194(4) Uani 1 d . .
H2A H 0.3129(9) 0.0978(10) 0.1669(7) 0.232 Uiso 1 d R .
H2B H 0.3238(9) -0.0417(10) 0.0898(7) 0.232 Uiso 1 d R .
C3 C 0.5057(11) 0.0866(12) 0.1541(8) 0.226(5) Uani 1 d . .
H3A H 0.5182(11) 0.1550(12) 0.1302(8) 0.272 Uiso 1 d R .
H3B H 0.5452(11) 0.0173(12) 0.1046(8) 0.272 Uiso 1 d R .
C4 C 0.5687(9) 0.1153(11) 0.2594(7) 0.221(5) Uani 1 d . .
H4A H 0.6562(9) 0.0868(11) 0.2590(7) 0.265 Uiso 1 d R .
H4B H 0.5853(9) 0.2072(11) 0.2956(7) 0.265 Uiso 1 d R .

loop_
_atom_type_symbol
_atom_type_description
_atom_type_scat_dispersion_real
_atom_type_scat_dispersion_imag
_atom_type_scat_source
C C 0.0033 0.0016 'International Tables Vol C Tables 4.2.6.8 and 6.1.1.4'
H H 0.0000 0.0000 'International Tables Vol C Tables 4.2.6.8 and 6.1.1.4'
N N 0.0061 0.0033 'International Tables Vol C Tables 4.2.6.8 and 6.1.1.4'
O O 0.0106 0.0060 'International Tables Vol C Tables 4.2.6.8 and 6.1.1.4'
P P 0.1023 0.0942 'International Tables Vol C Tables 4.2.6.8 and 6.1.1.4'
S S 0.1246 0.1234 'International Tables Vol C Tables 4.2.6.8 and 6.1.1.4'
Ni Ni 0.3393 1.1124 'International Tables Vol C Tables 4.2.6.8 and 6.1.1.4'

loop_
_geom_angle_atom_site_label_1
_geom_angle_atom_site_label_2
_geom_angle_atom_site_label_3
_geom_angle
_geom_angle_site_symmetry_1
_geom_angle_site_symmetry_3
_geom_angle_publ_flag
S1 Ni S1 180.0 2_565 . ?
S1 Ni S2 81.64(2) 2_565 . ?
S1 Ni S2 98.36(2) . . ?
S1 Ni S2 98.36(2) 2_565 2_565 ?
S1 Ni S2 81.64(2) . 2_565 ?
S2 Ni S2 180.0 . 2_565 ?
N P1 C11 106.10(12) . . ?
N P1 C31 110.80(12) . . ?
C11 P1 C31 104.56(12) . . ?
N P1 S1 118.19(9) . . ?
C11 P1 S1 106.15(9) . . ?
C31 P1 S1 109.98(10) . . ?
N P2 C41 107.94(11) . . ?
N P2 C21 110.15(13) . . ?
C41 P2 C21 106.37(12) . . ?
N P2 S2 115.67(9) . . ?
C41 P2 S2 104.92(9) . . ?
C21 P2 S2 111.20(10) . . ?
P1 S1 Ni 112.52(3) . . ?
P2 S2 Ni 106.15(4) . . ?
P1 N P2 119.82(13) . . ?
C12 C11 C16 119.2(3) . . ?
C12 C11 P1 120.6(2) . . ?
C16 C11 P1 120.2(2) . . ?
C11 C12 C13 119.9(3) . . ?
C11 C12 H12 118.9(2) . . ?
C13 C12 H12 121.2(2) . . ?
C14 C13 C12 119.7(4) . . ?
C14 C13 H13 119.5(2) . . ?
C12 C13 H13 120.8(2) . . ?
C13 C14 C15 121.1(3) . . ?
C13 C14 H14 120.1(2) . . ?
C15 C14 H14 118.8(2) . . ?
C14 C15 C16 119.5(3) . . ?
C14 C15 H15 120.1(2) . . ?
C16 C15 H15 120.4(2) . . ?
C11 C16 C15 120.6(3) . . ?
C11 C16 H16 119.2(2) . . ?
C15 C16 H16 120.1(2) . . ?
C22 C21 C26 119.5(3) . . ?
C22 C21 P2 121.4(2) . . ?
C26 C21 P2 119.1(2) . . ?
C21 C22 C23 119.6(4) . . ?
C21 C22 H22 120.2(2) . . ?
C23 C22 H22 120.2(3) . . ?
C24 C23 C22 120.7(4) . . ?
C24 C23 H23 119.2(3) . . ?
C22 C23 H23 120.0(3) . . ?
C23 C24 C25 119.9(4) . . ?
C23 C24 H24 119.6(3) . . ?
C25 C24 H24 120.4(3) . . ?
C24 C25 C26 120.8(4) . . ?
C24 C25 H25 118.3(3) . . ?
C26 C25 H25 120.9(3) . . ?
C25 C26 C21 119.6(4) . . ?
C25 C26 H26 119.9(3) . . ?
C21 C26 H26 120.5(2) . . ?
C36 C31 C32 119.0(3) . . ?
C36 C31 P1 118.4(2) . . ?
C32 C31 P1 122.6(2) . . ?
C31 C32 C33 120.1(3) . . ?
C31 C32 H32 119.5(2) . . ?
C33 C32 H32 120.4(2) . . ?
C34 C33 C32 120.7(4) . . ?
C34 C33 H33 120.0(3) . . ?
C32 C33 H33 119.2(2) . . ?
C33 C34 C35 120.1(4) . . ?
C33 C34 H34 119.9(2) . . ?
C35 C34 H34 120.0(2) . . ?
C34 C35 C36 120.3(3) . . ?
C34 C35 H35 119.6(2) . . ?
C36 C35 H35 120.1(2) . . ?
C31 C36 C35 119.9(4) . . ?
C31 C36 H36 119.6(2) . . ?
C35 C36 H36 120.5(2) . . ?
C46 C41 C42 119.2(3) . . ?
C46 C41 P2 119.9(2) . . ?
C42 C41 P2 120.7(2) . . ?
C41 C42 C43 119.7(3) . . ?
C41 C42 H42 120.2(2) . . ?
C43 C42 H42 120.1(2) . . ?
C44 C43 C42 120.3(3) . . ?
C44 C43 H43 119.8(2) . . ?
C42 C43 H43 119.9(2) . . ?
C43 C44 C45 120.5(3) . . ?
C43 C44 H44 119.6(2) . . ?
C45 C44 H44 119.9(2) . . ?
C44 C45 C46 120.1(3) . . ?
C44 C45 H45 120.1(2) . . ?
C46 C45 H45 119.8(2) . . ?
C41 C46 C45 120.0(3) . . ?
C41 C46 H46 119.4(2) . . ?
C45 C46 H46 120.6(2) . . ?
C1 O C4 112.4(6) . . ?
O C1 C2 106.2(7) . . ?
O C1 H1A 111.9(5) . . ?
C2 C1 H1A 112.4(5) . . ?
O C1 H1B 109.0(5) . . ?
C2 C1 H1B 107.7(5) . . ?
H1A C1 H1B 109.3 . . ?
C3 C2 C1 106.8(6) . . ?
C3 C2 H2A 104.0(7) . . ?
C1 C2 H2A 107.9(6) . . ?
C3 C2 H2B 114.8(7) . . ?
C1 C2 H2B 114.2(5) . . ?
H2A C2 H2B 108.5 . . ?
C2 C3 C4 103.8(7) . . ?
C2 C3 H3A 115.5(6) . . ?
C4 C3 H3A 117.1(7) . . ?
C2 C3 H3B 104.5(7) . . ?
C4 C3 H3B 106.1(7) . . ?
H3A C3 H3B 108.8 . . ?
O C4 C3 109.1(7) . . ?
O C4 H4A 109.8(6) . . ?
C3 C4 H4A 114.1(7) . . ?
O C4 H4B 109.9(6) . . ?
C3 C4 H4B 104.8(8) . . ?
H4A C4 H4B 109.2 . . ?

loop_
_geom_bond_atom_site_label_1
_geom_bond_atom_site_label_2
_geom_bond_distance
_geom_bond_site_symmetry_2
_geom_bond_publ_flag
Ni S1 2.2348(7) 2_565 ?
Ni S1 2.2348(7) . ?
Ni S2 2.2362(7) . ?
Ni S2 2.2362(7) 2_565 ?
P1 N 1.600(2) . ?
P1 C11 1.812(3) . ?
P1 C31 1.816(3) . ?
P1 S1 2.0321(9) . ?
P2 N 1.603(2) . ?
P2 C41 1.806(2) . ?
P2 C21 1.809(3) . ?
P2 S2 2.0324(10) . ?
C11 C12 1.375(4) . ?
C11 C16 1.376(4) . ?
C12 C13 1.401(4) . ?
C12 H12 0.96 . ?
C13 C14 1.355(5) . ?
C13 H13 0.96 . ?
C14 C15 1.361(6) . ?
C14 H14 0.96 . ?
C15 C16 1.385(4) . ?
C15 H15 0.96 . ?
C16 H16 0.96 . ?
C21 C22 1.388(4) . ?
C21 C26 1.392(4) . ?
C22 C23 1.397(5) . ?
C22 H22 0.96 . ?
C23 C24 1.366(6) . ?
C23 H23 0.96 . ?
C24 C25 1.372(6) . ?
C24 H24 0.96 . ?
C25 C26 1.392(6) . ?
C25 H25 0.96 . ?
C26 H26 0.96 . ?
C31 C36 1.386(4) . ?
C31 C32 1.390(4) . ?
C32 C33 1.392(5) . ?
C32 H32 0.96 . ?
C33 C34 1.347(6) . ?
C33 H33 0.96 . ?
C34 C35 1.383(6) . ?
C34 H34 0.96 . ?
C35 C36 1.389(5) . ?
C35 H35 0.96 . ?
C36 H36 0.96 . ?
C41 C46 1.372(4) . ?
C41 C42 1.382(4) . ?
C42 C43 1.390(4) . ?
C42 H42 0.96 . ?
C43 C44 1.351(5) . ?
C43 H43 0.96 . ?
C44 C45 1.356(5) . ?
C44 H44 0.96 . ?
C45 C46 1.391(4) . ?
C45 H45 0.96 . ?
C46 H46 0.96 . ?
O C1 1.317(7) . ?
O C4 1.341(8) . ?
C1 C2 1.459(9) . ?
C1 H1A 0.96 . ?
C1 H1B 0.96 . ?
C2 C3 1.423(10) . ?
C2 H2A 0.96 . ?
C2 H2B 0.96 . ?
C3 C4 1.433(10) . ?
C3 H3A 0.96 . ?
C3 H3B 0.96 . ?
C4 H4A 0.96 . ?
C4 H4B 0.96 . ?

loop_
_geom_torsion_atom_site_label_1
_geom_torsion_atom_site_label_2
_geom_torsion_atom_site_label_3
_geom_torsion_atom_site_label_4
_geom_torsion
_geom_torsion_site_symmetry_1
_geom_torsion_site_symmetry_2
_geom_torsion_site_symmetry_3
_geom_torsion_site_symmetry_4
_geom_torsion_publ_flag
N P1 S1 Ni -49.42(11) . . . . ?
C11 P1 S1 Ni -168.28(9) . . . . ?
C31 P1 S1 Ni 79.15(9) . . . . ?
S2 Ni S1 P1 -1.60(4) . . . . ?
S2 Ni S1 P1 178.40(4) 2_565 . . . ?
N P2 S2 Ni -69.48(10) . . . . ?
C41 P2 S2 Ni 171.72(9) . . . . ?
C21 P2 S2 Ni 57.13(10) . . . . ?
S1 Ni S2 P2 -131.86(4) 2_565 . . . ?
S1 Ni S2 P2 48.14(4) . . . . ?
C11 P1 N P2 160.9(2) . . . . ?
C31 P1 N P2 -86.2(2) . . . . ?
S1 P1 N P2 42.0(2) . . . . ?
C41 P2 N P1 137.1(2) . . . . ?
C21 P2 N P1 -107.2(2) . . . . ?
S2 P2 N P1 20.0(2) . . . . ?
N P1 C11 C12 5.2(3) . . . . ?
C31 P1 C11 C12 -112.0(3) . . . . ?
S1 P1 C11 C12 131.7(2) . . . . ?
N P1 C11 C16 -176.2(3) . . . . ?
C31 P1 C11 C16 66.6(3) . . . . ?
S1 P1 C11 C16 -49.7(3) . . . . ?
C16 C11 C12 C13 -0.5(5) . . . . ?
P1 C11 C12 C13 178.2(3) . . . . ?
C11 C12 C13 C14 1.1(6) . . . . ?
C12 C13 C14 C15 -0.2(7) . . . . ?
C13 C14 C15 C16 -1.3(6) . . . . ?
C12 C11 C16 C15 -1.0(5) . . . . ?
P1 C11 C16 C15 -179.7(3) . . . . ?
C14 C15 C16 C11 1.9(6) . . . . ?
N P2 C21 C22 151.1(2) . . . . ?
C41 P2 C21 C22 -92.2(3) . . . . ?
S2 P2 C21 C22 21.5(3) . . . . ?
N P2 C21 C26 -31.2(3) . . . . ?
C41 P2 C21 C26 85.5(3) . . . . ?
S2 P2 C21 C26 -160.8(2) . . . . ?
C26 C21 C22 C23 -0.4(5) . . . . ?
P2 C21 C22 C23 177.3(3) . . . . ?
C21 C22 C23 C24 0.5(6) . . . . ?
C22 C23 C24 C25 -0.2(7) . . . . ?
C23 C24 C25 C26 0.0(7) . . . . ?
C24 C25 C26 C21 0.0(6) . . . . ?
C22 C21 C26 C25 0.2(5) . . . . ?
P2 C21 C26 C25 -177.6(3) . . . . ?
N P1 C31 C36 -52.4(3) . . . . ?
C11 P1 C31 C36 61.5(3) . . . . ?
S1 P1 C31 C36 175.1(2) . . . . ?
N P1 C31 C32 127.8(2) . . . . ?
C11 P1 C31 C32 -118.3(2) . . . . ?
S1 P1 C31 C32 -4.7(3) . . . . ?
C36 C31 C32 C33 0.3(4) . . . . ?
P1 C31 C32 C33 180.0(2) . . . . ?
C31 C32 C33 C34 -0.9(5) . . . . ?
C32 C33 C34 C35 1.1(6) . . . . ?
C33 C34 C35 C36 -0.7(6) . . . . ?
C32 C31 C36 C35 0.1(5) . . . . ?
P1 C31 C36 C35 -179.6(3) . . . . ?
C34 C35 C36 C31 0.1(6) . . . . ?
N P2 C41 C46 -27.9(3) . . . . ?
C21 P2 C41 C46 -146.1(3) . . . . ?
S2 P2 C41 C46 96.0(3) . . . . ?
N P2 C41 C42 155.9(3) . . . . ?
C21 P2 C41 C42 37.7(3) . . . . ?
S2 P2 C41 C42 -80.2(3) . . . . ?
C46 C41 C42 C43 -0.7(5) . . . . ?
P2 C41 C42 C43 175.5(3) . . . . ?
C41 C42 C43 C44 -0.3(6) . . . . ?
C42 C43 C44 C45 1.7(7) . . . . ?
C43 C44 C45 C46 -2.1(7) . . . . ?
C42 C41 C46 C45 0.3(5) . . . . ?
P2 C41 C46 C45 -175.9(3) . . . . ?
C44 C45 C46 C41 1.1(6) . . . . ?
C4 O C1 C2 -8.0(12) . . . . ?
O C1 C2 C3 12.9(12) . . . . ?
C1 C2 C3 C4 -12.5(13) . . . . ?
C1 O C4 C3 0.0(14) . . . . ?
C2 C3 C4 O 8.1(14) . . . . ?
